data_7212758
loop_
_publ_author_name
'Aaker\"oy, Christer B.'
'Rajbanshi, Arbin'
'Li, Z. Jane'
'Desper, John'

_publ_section_title
;
 Mapping out the synthetic landscape for re-crystallization,
 co-crystallization and salt formation
;
_journal_issue 12
_journal_name_full CrystEngComm
_journal_page_first 4231
_journal_paper_doi 10.1039/c0ce00052c
_journal_volume 12
_journal_year 2010
_chemical_formula_moiety
;
(C8 H9 N2 O BR) (C7 H4 O2 Cl2)
;
_chemical_formula_sum 'C15 H13 Br Cl2 N2 O3'
_chemical_formula_weight 420.08
_chemical_name_systematic
;
ARcc-1c-aa6 N-(5-bromo-2-pyridyl)propionamide, 3,4-Cl2-PhCOOH
;
_space_group_IT_number 2
_symmetry_cell_setting triclinic
_symmetry_space_group_name_Hall '-P 1'
_symmetry_space_group_name_H-M 'P -1'
_atom_sites_solution_hydrogens geom
_atom_sites_solution_primary direct
_atom_sites_solution_secondary difmap
_audit_creation_method SHELXL-97
_cell_angle_alpha 73.128(3)
_cell_angle_beta 86.428(3)
_cell_angle_gamma 85.881(3)
_cell_formula_units_Z 2
_cell_length_a 3.9019(2)
_cell_length_b 12.5454(8)
_cell_length_c 16.9260(10)
_cell_measurement_reflns_used 9930
_cell_measurement_temperature 120(2)
_cell_measurement_theta_max 31.49
_cell_measurement_theta_min 3.26
_cell_volume 790.08(8)
_computing_cell_refinement 'Bruker SMART'
_computing_data_collection 'Bruker SMART'
_computing_data_reduction 'Bruker SAINT'
_computing_molecular_graphics 'Bruker SHELXTL'
_computing_publication_material 'Bruker SHELXTL'
_computing_structure_refinement 'SHELXL-97 (Sheldrick, 1997)'
_computing_structure_solution 'SHELXS-97 (Sheldrick, 1990)'
_diffrn_ambient_temperature 120(2)
_diffrn_measured_fraction_theta_full 0.973
_diffrn_measured_fraction_theta_max 0.973
_diffrn_measurement_device_type 'CCD area detector'
_diffrn_measurement_method 'phi and omega scans'
_diffrn_radiation_monochromator graphite
_diffrn_radiation_source 'fine-focus sealed tube'
_diffrn_radiation_type MoK\a
_diffrn_radiation_wavelength 0.71073
_diffrn_reflns_av_R_equivalents 0.0293
_diffrn_reflns_av_sigmaI/netI 0.0259
_diffrn_reflns_limit_h_max 5
_diffrn_reflns_limit_h_min -5
_diffrn_reflns_limit_k_max 17
_diffrn_reflns_limit_k_min -17
_diffrn_reflns_limit_l_max 24
_diffrn_reflns_limit_l_min -24
_diffrn_reflns_number 16452
_diffrn_reflns_theta_full 30.51
_diffrn_reflns_theta_max 30.51
_diffrn_reflns_theta_min 2.60
_exptl_absorpt_coefficient_mu 2.955
_exptl_absorpt_correction_T_max 0.8663
_exptl_absorpt_correction_T_min 0.5254
_exptl_absorpt_correction_type multi-scan
_exptl_absorpt_process_details SADABS
_exptl_crystal_colour colourless
_exptl_crystal_density_diffrn 1.766
_exptl_crystal_density_method 'not measured'
_exptl_crystal_description needle
_exptl_crystal_F_000 420
_exptl_crystal_size_max 0.25
_exptl_crystal_size_mid 0.10
_exptl_crystal_size_min 0.05
_refine_diff_density_max 0.710
_refine_diff_density_min -0.774
_refine_diff_density_rms 0.079
_refine_ls_extinction_method none
_refine_ls_goodness_of_fit_ref 1.037
_refine_ls_hydrogen_treatment mixed
_refine_ls_matrix_type full
_refine_ls_number_parameters 214
_refine_ls_number_reflns 4701
_refine_ls_number_restraints 0
_refine_ls_restrained_S_all 1.037
_refine_ls_R_factor_all 0.0295
_refine_ls_R_factor_gt 0.0250
_refine_ls_shift/su_max 0.001
_refine_ls_shift/su_mean 0.000
_refine_ls_structure_factor_coef Fsqd
_refine_ls_weighting_details 'calc w=1/[\s^2^(Fo^2^)+(0.0400P)^2^+0.2000P] where P=(Fo^2^+2Fc^2^)/3'
_refine_ls_weighting_scheme calc
_refine_ls_wR_factor_gt 0.0652
_refine_ls_wR_factor_ref 0.0674
_reflns_number_gt 4244
_reflns_number_total 4701
_reflns_threshold_expression >2sigma(I)
_cod_data_source_file c0ce00052c.txt
_cod_data_source_block ar0801m(D6)
_cod_depositor_comments
;
The following automatic conversions were performed:

'_symmetry_cell_setting' value 'Triclinic' changed to 'triclinic'
according to /home/saulius/struct/CIF-dictionaries/cif_core.dic
dictionary named 'cif_core.dic' version 2.4.2 from 2011-04-26.

Automatic conversion script
Id: cif_fix_values 1891 2012-01-12 08:04:46Z andrius 
;
_cod_original_sg_symbol_H-M P-1
_cod_database_code 7212758

loop_
_symmetry_equiv_pos_as_xyz
'x, y, z'
'-x, -y, -z'

loop_
_atom_site_label
_atom_site_type_symbol
_atom_site_fract_x
_atom_site_fract_y
_atom_site_fract_z
_atom_site_U_iso_or_equiv
_atom_site_adp_type
_atom_site_occupancy
_atom_site_symmetry_multiplicity
_atom_site_calc_flag
_atom_site_refinement_flags
Br1 Br 0.19124(4) 0.875203(11) 0.079408(8) 0.02013(5) Uani 1 1 d .
Cl1 Cl -0.37445(10) -0.00186(3) 0.60965(2) 0.02179(8) Uani 1 1 d .
Cl2 Cl -0.64310(9) 0.15548(3) 0.71893(2) 0.01967(8) Uani 1 1 d .
N11 N 0.3329(3) 0.54554(10) 0.21372(7) 0.0157(2) Uani 1 1 d .
C12 C 0.5257(3) 0.49928(11) 0.16214(8) 0.0140(2) Uani 1 1 d .
N12 N 0.6037(3) 0.38542(10) 0.19503(7) 0.0159(2) Uani 1 1 d .
H12 H 0.508(5) 0.3565(16) 0.2409(12) 0.019 Uiso 1 1 d .
C13 C 0.6326(4) 0.56282(12) 0.08289(8) 0.0165(3) Uani 1 1 d .
H13 H 0.7683 0.5290 0.0472 0.020 Uiso 1 1 calc R
C14 C 0.5372(4) 0.67553(12) 0.05760(8) 0.0168(3) Uani 1 1 d .
H14 H 0.6075 0.7204 0.0043 0.020 Uiso 1 1 calc R
C15 C 0.3369(4) 0.72240(11) 0.11132(8) 0.0155(2) Uani 1 1 d .
C16 C 0.2401(4) 0.65486(12) 0.18856(8) 0.0162(3) Uani 1 1 d .
H16 H 0.1031 0.6869 0.2251 0.019 Uiso 1 1 calc R
C17 C 0.8007(4) 0.31564(12) 0.15824(8) 0.0153(2) Uani 1 1 d .
O17 O 0.9483(3) 0.34788(9) 0.09077(7) 0.0248(2) Uani 1 1 d .
C18 C 0.8249(4) 0.19521(12) 0.21117(8) 0.0166(3) Uani 1 1 d .
H18A H 0.5917 0.1723 0.2328 0.020 Uiso 1 1 calc R
H18B H 0.9664 0.1893 0.2590 0.020 Uiso 1 1 calc R
C19 C 0.9823(4) 0.11584(13) 0.16372(10) 0.0213(3) Uani 1 1 d .
H19A H 0.9926 0.0394 0.2006 0.032 Uiso 1 1 calc R
H19B H 1.2151 0.1372 0.1431 0.032 Uiso 1 1 calc R
H19C H 0.8403 0.1199 0.1171 0.032 Uiso 1 1 calc R
C21 C -0.1216(3) 0.29998(11) 0.46891(8) 0.0138(2) Uani 1 1 d .
C22 C -0.1577(4) 0.18508(11) 0.49832(8) 0.0147(2) Uani 1 1 d .
H22 H -0.0692 0.1377 0.4662 0.018 Uiso 1 1 calc R
C23 C -0.3235(3) 0.14030(11) 0.57470(8) 0.0142(2) Uani 1 1 d .
C24 C -0.4484(3) 0.21035(12) 0.62235(8) 0.0147(2) Uani 1 1 d .
C25 C -0.4143(4) 0.32488(12) 0.59285(8) 0.0162(3) Uani 1 1 d .
H25 H -0.5010 0.3723 0.6251 0.019 Uiso 1 1 calc R
C26 C -0.2528(4) 0.36967(11) 0.51600(8) 0.0153(2) Uani 1 1 d .
H26 H -0.2316 0.4480 0.4954 0.018 Uiso 1 1 calc R
C27 C 0.0632(4) 0.34613(11) 0.38731(8) 0.0148(2) Uani 1 1 d .
O21 O 0.0422(3) 0.45605(9) 0.36010(7) 0.0228(2) Uani 1 1 d .
H21 H 0.149(5) 0.4782(17) 0.3102(14) 0.027 Uiso 1 1 d .
O22 O 0.2200(3) 0.28613(9) 0.34995(6) 0.0190(2) Uani 1 1 d .

loop_
_atom_site_aniso_label
_atom_site_aniso_U_11
_atom_site_aniso_U_22
_atom_site_aniso_U_33
_atom_site_aniso_U_23
_atom_site_aniso_U_13
_atom_site_aniso_U_12
Br1 0.02470(8) 0.01460(8) 0.01796(8) -0.00126(5) 0.00146(5) 0.00310(5)
Cl1 0.03057(19) 0.01324(15) 0.01882(16) -0.00171(12) 0.00762(13) -0.00279(13)
Cl2 0.02330(17) 0.02140(17) 0.01182(14) -0.00222(12) 0.00656(12) -0.00188(13)
N11 0.0181(5) 0.0159(5) 0.0117(5) -0.0028(4) 0.0038(4) 0.0000(4)
C12 0.0151(6) 0.0150(6) 0.0112(6) -0.0033(5) 0.0018(5) -0.0006(5)
N12 0.0203(6) 0.0137(5) 0.0110(5) -0.0011(4) 0.0058(4) 0.0008(4)
C13 0.0194(6) 0.0168(6) 0.0124(6) -0.0038(5) 0.0050(5) -0.0007(5)
C14 0.0189(6) 0.0185(6) 0.0108(6) -0.0013(5) 0.0035(5) -0.0018(5)
C15 0.0176(6) 0.0134(6) 0.0142(6) -0.0025(5) 0.0008(5) 0.0000(5)
C16 0.0183(6) 0.0162(6) 0.0134(6) -0.0041(5) 0.0039(5) 0.0004(5)
C17 0.0155(6) 0.0164(6) 0.0141(6) -0.0052(5) 0.0023(5) -0.0008(5)
O17 0.0327(6) 0.0199(5) 0.0172(5) -0.0019(4) 0.0128(4) 0.0025(4)
C18 0.0189(6) 0.0154(6) 0.0140(6) -0.0032(5) 0.0036(5) 0.0000(5)
C19 0.0239(7) 0.0183(7) 0.0219(7) -0.0076(5) 0.0034(6) 0.0010(5)
C21 0.0148(6) 0.0149(6) 0.0109(5) -0.0026(5) 0.0016(4) -0.0011(5)
C22 0.0172(6) 0.0143(6) 0.0121(6) -0.0039(5) 0.0026(5) 0.0000(5)
C23 0.0160(6) 0.0125(6) 0.0126(6) -0.0015(4) 0.0014(5) -0.0010(5)
C24 0.0146(6) 0.0181(6) 0.0105(5) -0.0031(5) 0.0023(4) -0.0012(5)
C25 0.0190(6) 0.0165(6) 0.0135(6) -0.0059(5) 0.0037(5) 0.0002(5)
C26 0.0178(6) 0.0136(6) 0.0139(6) -0.0037(5) 0.0034(5) -0.0021(5)
C27 0.0164(6) 0.0158(6) 0.0117(6) -0.0035(5) 0.0011(5) -0.0018(5)
O21 0.0354(6) 0.0143(5) 0.0151(5) -0.0013(4) 0.0117(4) -0.0012(4)
O22 0.0248(5) 0.0172(5) 0.0138(5) -0.0045(4) 0.0067(4) -0.0002(4)

loop_
_atom_type_symbol
_atom_type_description
_atom_type_scat_dispersion_real
_atom_type_scat_dispersion_imag
_atom_type_scat_source
C C 0.0033 0.0016 'International Tables Vol C Tables 4.2.6.8 and 6.1.1.4'
H H 0.0000 0.0000 'International Tables Vol C Tables 4.2.6.8 and 6.1.1.4'
Br Br -0.2901 2.4595 'International Tables Vol C Tables 4.2.6.8 and 6.1.1.4'
N N 0.0061 0.0033 'International Tables Vol C Tables 4.2.6.8 and 6.1.1.4'
O O 0.0106 0.0060 'International Tables Vol C Tables 4.2.6.8 and 6.1.1.4'
Cl Cl 0.1484 0.1585 'International Tables Vol C Tables 4.2.6.8 and 6.1.1.4'

loop_
_geom_angle_atom_site_label_1
_geom_angle_atom_site_label_2
_geom_angle_atom_site_label_3
_geom_angle
C16 N11 C12 119.24(12)
N11 C12 N12 113.88(11)
N11 C12 C13 121.48(12)
N12 C12 C13 124.63(12)
C17 N12 C12 127.53(12)
C17 N12 H12 117.4(13)
C12 N12 H12 114.9(13)
C14 C13 C12 118.90(12)
C14 C13 H13 120.5
C12 C13 H13 120.5
C13 C14 C15 119.13(12)
C13 C14 H14 120.4
C15 C14 H14 120.4
C16 C15 C14 118.95(12)
C16 C15 Br1 120.01(10)
C14 C15 Br1 121.03(10)
N11 C16 C15 122.29(13)
N11 C16 H16 118.9
C15 C16 H16 118.9
O17 C17 N12 123.43(13)
O17 C17 C18 123.10(12)
N12 C17 C18 113.44(12)
C17 C18 C19 112.69(12)
C17 C18 H18A 109.1
C19 C18 H18A 109.1
C17 C18 H18B 109.1
C19 C18 H18B 109.1
H18A C18 H18B 107.8
C18 C19 H19A 109.5
C18 C19 H19B 109.5
H19A C19 H19B 109.5
C18 C19 H19C 109.5
H19A C19 H19C 109.5
H19B C19 H19C 109.5
C22 C21 C26 120.07(12)
C22 C21 C27 118.88(12)
C26 C21 C27 121.04(12)
C23 C22 C21 119.77(12)
C23 C22 H22 120.1
C21 C22 H22 120.1
C22 C23 C24 119.87(12)
C22 C23 Cl1 119.40(10)
C24 C23 Cl1 120.73(10)
C25 C24 C23 120.35(12)
C25 C24 Cl2 119.18(10)
C23 C24 Cl2 120.46(11)
C26 C25 C24 119.69(12)
C26 C25 H25 120.2
C24 C25 H25 120.2
C25 C26 C21 120.22(13)
C25 C26 H26 119.9
C21 C26 H26 119.9
O22 C27 O21 123.75(13)
O22 C27 C21 122.32(12)
O21 C27 C21 113.93(12)
C27 O21 H21 109.5(13)

loop_
_geom_bond_atom_site_label_1
_geom_bond_atom_site_label_2
_geom_bond_distance
Br1 C15 1.8895(14)
Cl1 C23 1.7303(14)
Cl2 C24 1.7293(14)
N11 C16 1.3425(18)
N11 C12 1.3472(17)
C12 N12 1.3929(17)
C12 C13 1.4021(18)
N12 C17 1.3804(17)
N12 H12 0.83(2)
C13 C14 1.3836(19)
C13 H13 0.9500
C14 C15 1.3925(19)
C14 H14 0.9500
C15 C16 1.3825(19)
C16 H16 0.9500
C17 O17 1.2176(17)
C17 C18 1.5160(19)
C18 C19 1.526(2)
C18 H18A 0.9900
C18 H18B 0.9900
C19 H19A 0.9800
C19 H19B 0.9800
C19 H19C 0.9800
C21 C22 1.3962(19)
C21 C26 1.3968(18)
C21 C27 1.4947(19)
C22 C23 1.3901(18)
C22 H22 0.9500
C23 C24 1.4003(19)
C24 C25 1.391(2)
C25 C26 1.3890(19)
C25 H25 0.9500
C26 H26 0.9500
C27 O22 1.2260(17)
C27 O21 1.3192(17)
O21 H21 0.90(2)

loop_
_geom_hbond_atom_site_label_D
_geom_hbond_atom_site_label_H
_geom_hbond_atom_site_label_A
_geom_hbond_distance_DH
_geom_hbond_distance_HA
_geom_hbond_distance_DA
_geom_hbond_angle_DHA
N12 H12 O22 0.83(2) 2.09(2) 2.9242(16) 174.0(18)
O21 H21 N11 0.90(2) 1.74(2) 2.6274(16) 170(2)

loop_
_geom_torsion_atom_site_label_1
_geom_torsion_atom_site_label_2
_geom_torsion_atom_site_label_3
_geom_torsion_atom_site_label_4
_geom_torsion
C16 N11 C12 N12 -179.66(12)
C16 N11 C12 C13 0.2(2)
N11 C12 N12 C17 -178.59(13)
C13 C12 N12 C17 1.6(2)
N11 C12 C13 C14 0.1(2)
N12 C12 C13 C14 179.95(13)
C12 C13 C14 C15 -0.3(2)
C13 C14 C15 C16 0.2(2)
C13 C14 C15 Br1 -178.75(11)
C12 N11 C16 C15 -0.3(2)
C14 C15 C16 N11 0.1(2)
Br1 C15 C16 N11 179.08(11)
C12 N12 C17 O17 3.3(2)
C12 N12 C17 C18 -178.53(13)
O17 C17 C18 C19 -13.0(2)
N12 C17 C18 C19 168.79(13)
C26 C21 C22 C23 -0.2(2)
C27 C21 C22 C23 178.92(12)
C21 C22 C23 C24 -1.1(2)
C21 C22 C23 Cl1 178.73(11)
C22 C23 C24 C25 1.5(2)
Cl1 C23 C24 C25 -178.33(11)
C22 C23 C24 Cl2 -177.93(10)
Cl1 C23 C24 Cl2 2.28(17)
C23 C24 C25 C26 -0.5(2)
Cl2 C24 C25 C26 178.85(11)
C24 C25 C26 C21 -0.8(2)
C22 C21 C26 C25 1.2(2)
C27 C21 C26 C25 -177.98(12)
C22 C21 C27 O22 -9.1(2)
C26 C21 C27 O22 170.06(13)
C22 C21 C27 O21 171.19(13)
C26 C21 C27 O21 -9.67(19)
